data_7720418
loop_
_publ_author_name
'Chen, Jie'
'Qu, Hao'
'Zhang, Jie'
'Huo, Meng-Rui'
'Zhang, Wen-Wen'
'Liu, Bing-Qi'
'Chai, Jianfei'
'Ji, Chunqing'
'Chen, Xiangyu'
'Wang, Yu-Yin'
'Zhou, Yan'
'Lin, Guoming'

_publ_section_title
;
 A centimeter-sized water-resistant blue-light-emitting zero-dimensional
 hybrid halide for solid-state lighting.
;
_journal_issue 5
_journal_name_full 'Dalton transactions (Cambridge, England : 2003)'
_journal_page_first 2181
_journal_page_last 2190
_journal_paper_doi 10.1039/d5dt02670a
_journal_volume 55
_journal_year 2026
_chemical_formula_moiety 'C10 H18 N4, Br4 Cd, H2 O'
_chemical_formula_sum 'C10 H20 Br4 Cd N4 O'
_chemical_formula_weight 644.34
_space_group_crystal_system monoclinic
_space_group_IT_number 14
_space_group_name_Hall '-P 2yn'
_space_group_name_H-M_alt 'P 1 21/n 1'
_atom_sites_solution_hydrogens mixed
_audit_creation_date 2025-12-07
_audit_creation_method
;
Olex2 1.5
(compiled 2025.07.13 svn.rb7424aed for OlexSys, GUI svn.r7314)
;
_audit_update_record
;
2025-12-12 deposited with the CCDC.	2025-12-18 downloaded from the CCDC.
;
_cell_angle_alpha 90
_cell_angle_beta 91.806(2)
_cell_angle_gamma 90
_cell_formula_units_Z 4
_cell_length_a 8.2931(6)
_cell_length_b 25.7784(19)
_cell_length_c 9.0582(6)
_cell_measurement_reflns_used 9902
_cell_measurement_temperature 293.15
_cell_measurement_theta_max 27.15
_cell_measurement_theta_min 2.38
_cell_volume 1935.5(2)
_computing_molecular_graphics 'Olex2 1.5 (Dolomanov et al., 2009)'
_computing_publication_material 'Olex2 1.5 (Dolomanov et al., 2009)'
_computing_structure_refinement 'SHELXL 2019/3 (Sheldrick, 2015)'
_computing_structure_solution 'SHELXT 2018/2 (Sheldrick, 2018)'
_diffrn_ambient_temperature 293.15
_diffrn_measured_fraction_theta_full 0.999
_diffrn_measured_fraction_theta_max 0.995
_diffrn_measurement_device_type 'XtaLAB Synergy R, HyPix-Arc 100'
_diffrn_radiation_type MoK\a
_diffrn_radiation_wavelength 0.71076
_diffrn_reflns_av_R_equivalents 0.0424
_diffrn_reflns_av_unetI/netI 0.0306
_diffrn_reflns_Laue_measured_fraction_full 0.999
_diffrn_reflns_Laue_measured_fraction_max 0.995
_diffrn_reflns_limit_h_max 10
_diffrn_reflns_limit_h_min -11
_diffrn_reflns_limit_k_max 34
_diffrn_reflns_limit_k_min -34
_diffrn_reflns_limit_l_max 11
_diffrn_reflns_limit_l_min -11
_diffrn_reflns_number 29800
_diffrn_reflns_point_group_measured_fraction_full 0.999
_diffrn_reflns_point_group_measured_fraction_max 0.995
_diffrn_reflns_theta_full 25.243
_diffrn_reflns_theta_max 28.253
_diffrn_reflns_theta_min 2.384
_exptl_absorpt_coefficient_mu 9.386
_exptl_absorpt_correction_T_max 0.7457
_exptl_absorpt_correction_T_min 0.3795
_exptl_absorpt_correction_type multi-scan
_exptl_absorpt_process_details
;
SADABS-2016/2 (Bruker,2016/2) was used for absorption correction.
wR2(int) was 0.1510 before and 0.0564 after correction.
The Ratio of minimum to maximum transmission is 0.5089.
The \l/2 correction factor is Not present.
;
_exptl_crystal_colour 'clear light colourless'
_exptl_crystal_colour_lustre clear
_exptl_crystal_colour_modifier light
_exptl_crystal_colour_primary colourless
_exptl_crystal_density_diffrn 2.211
_exptl_crystal_description block
_exptl_crystal_F_000 1216
_exptl_crystal_size_max 0.3
_exptl_crystal_size_mid 0.28
_exptl_crystal_size_min 0.25
_refine_diff_density_max 2.021
_refine_diff_density_min -1.433
_refine_diff_density_rms 0.112
_refine_ls_extinction_method none
_refine_ls_goodness_of_fit_ref 1.023
_refine_ls_hydrogen_treatment constr
_refine_ls_matrix_type full
_refine_ls_number_parameters 186
_refine_ls_number_reflns 4750
_refine_ls_number_restraints 0
_refine_ls_restrained_S_all 1.023
_refine_ls_R_factor_all 0.0618
_refine_ls_R_factor_gt 0.0391
_refine_ls_shift/su_max 0.002
_refine_ls_shift/su_mean 0.000
_refine_ls_structure_factor_coef Fsqd
_refine_ls_weighting_details 'w=1/[\s^2^(Fo^2^)+(0.0450P)^2^+4.1646P] where P=(Fo^2^+2Fc^2^)/3'
_refine_ls_weighting_scheme calc
_refine_ls_wR_factor_gt 0.0927
_refine_ls_wR_factor_ref 0.1030
_reflns_Friedel_coverage 0.000
_reflns_number_gt 3483
_reflns_number_total 4750
_reflns_threshold_expression 'I > 2\s(I)'
_cod_data_source_file d5dt02670a2.cif
_cod_data_source_block 240328_hmr_179_0m_pl
_cod_database_code 7720418
_shelx_shelxl_version_number 2019/3
_shelx_space_group_comment
;
The symmetry employed for this shelxl refinement is uniquely defined
by the following loop, which should always be used as a source of
symmetry information in preference to the above space-group names.
They are only intended as comments.
;
_shelx_estimated_absorpt_t_max 0.202
_shelx_estimated_absorpt_t_min 0.165
_olex2_refinement_description
;
1. Fixed Uiso
 At 1.2 times of:
  All C(H) groups, All C(H,H) groups, All N(H) groups, All N(H,H,H) groups
 At 1.5 times of:
  All C(H,H,H) groups, All O(H,H) groups
2.a Free rotating group:
 O012(H01D,H01E)
2.b Ternary CH refined with riding coordinates:
 N00E(H00E)
2.c Secondary CH2 refined with riding coordinates:
 C00J(H00A,H00B), C00L(H00C,H00D), C00P(H00F,H00G), C00U(H00H,H00I)
2.d Aromatic/amide H refined with riding coordinates:
 C00S(H00S), C00W(H00W), C010(H010)
2.e Idealised Me refined as rotating group:
 C011(H01A,H01B,H01C), N1(H1A,H1B,H1C)
;
_olex2_submission_special_instructions 'No special instructions were received'

loop_
_space_group_symop_operation_xyz
'x, y, z'
'-x+1/2, y+1/2, -z+1/2'
'-x, -y, -z'
'x-1/2, -y-1/2, z-1/2'

loop_
_atom_site_label
_atom_site_type_symbol
_atom_site_fract_x
_atom_site_fract_y
_atom_site_fract_z
_atom_site_U_iso_or_equiv
_atom_site_adp_type
_atom_site_occupancy
_atom_site_site_symmetry_order
_atom_site_calc_flag
_atom_site_refinement_flags_posn
_atom_site_refinement_flags_adp
_atom_site_refinement_flags_occupancy
_atom_site_disorder_assembly
_atom_site_disorder_group
N00B N 0.9022(4) 0.83848(15) 0.9799(4) 0.0376(8) Uani 1 1 d . . . . .
N00E N 0.7384(4) 0.76227(15) 0.7975(4) 0.0368(8) Uani 1 1 d . . . . .
H00E H 0.646827 0.783831 0.764529 0.044 Uiso 1 1 calc R U . . .
N00G N 0.9044(6) 0.95453(17) 1.2191(5) 0.0485(10) Uani 1 1 d . . . . .
C00J C 0.7398(6) 0.7602(2) 0.9630(5) 0.0425(11) Uani 1 1 d . . . . .
H00A H 0.830095 0.739244 0.998488 0.051 Uiso 1 1 calc R U . . .
H00B H 0.641285 0.743976 0.994880 0.051 Uiso 1 1 calc R U . . .
C00L C 0.7535(6) 0.8136(2) 1.0280(5) 0.0428(11) Uani 1 1 d . . . . .
H00C H 0.660882 0.834207 0.996274 0.051 Uiso 1 1 calc R U . . .
H00D H 0.754977 0.811409 1.134902 0.051 Uiso 1 1 calc R U . . .
C00N C 0.9463(6) 0.88525(18) 1.0516(5) 0.0388(10) Uani 1 1 d . . . . .
C00P C 0.8901(6) 0.7883(2) 0.7495(5) 0.0439(11) Uani 1 1 d . . . . .
H00F H 0.888122 0.791318 0.642675 0.053 Uiso 1 1 calc R U . . .
H00G H 0.982950 0.767506 0.779476 0.053 Uiso 1 1 calc R U . . .
C00S C 1.1006(6) 0.9071(2) 1.0286(6) 0.0480(12) Uani 1 1 d . . . . .
H00S H 1.169612 0.890724 0.964318 0.058 Uiso 1 1 calc R U . . .
C00T C 1.0489(7) 0.97597(19) 1.1976(6) 0.0472(12) Uani 1 1 d . . . . .
C00U C 0.9037(6) 0.8413(2) 0.8181(5) 0.0446(11) Uani 1 1 d . . . . .
H00H H 1.003056 0.857551 0.788457 0.054 Uiso 1 1 calc R U . . .
H00I H 0.814397 0.862662 0.782308 0.054 Uiso 1 1 calc R U . . .
C00W C 0.8521(6) 0.9105(2) 1.1483(5) 0.0450(11) Uani 1 1 d . . . . .
H00W H 0.749998 0.897583 1.166792 0.054 Uiso 1 1 calc R U . . .
C010 C 1.1498(6) 0.9511(2) 1.0976(6) 0.0497(12) Uani 1 1 d . . . . .
H010 H 1.250697 0.964909 1.078998 0.060 Uiso 1 1 calc R U . . .
C011 C 0.7175(7) 0.7101(2) 0.7289(6) 0.0554(14) Uani 1 1 d . . . . .
H01A H 0.808245 0.688651 0.756157 0.083 Uiso 1 1 calc R U . . .
H01B H 0.710380 0.713616 0.623393 0.083 Uiso 1 1 calc R U . . .
H01C H 0.620454 0.694454 0.762949 0.083 Uiso 1 1 calc R U . . .
Cd02 Cd 0.39538(5) 0.87407(2) 0.64992(4) 0.04943(12) Uani 1 1 d . . . . .
Br Br 0.50934(9) 0.94487(3) 0.82504(9) 0.0814(2) Uani 1 1 d . . . . .
Br04 Br 0.34482(6) 0.79406(2) 0.81922(5) 0.04650(14) Uani 1 1 d . . . . .
Br06 Br 0.60780(7) 0.84066(2) 0.46849(6) 0.05831(16) Uani 1 1 d . . . . .
Br07 Br 0.13319(8) 0.89762(3) 0.50971(6) 0.06267(18) Uani 1 1 d . . . . .
O012 O 0.6748(10) 0.9709(3) 1.4258(7) 0.117(2) Uani 1 1 d G . . . .
H01D H 0.601005 0.982414 1.367436 0.175 Uiso 1 1 d G U . . .
H01E H 0.751619 0.958924 1.375997 0.175 Uiso 1 1 d G U . . .
N1 N 1.0904(7) 1.01947(18) 1.2697(6) 0.0631(13) Uani 1 1 d . . . . .
H1A H 1.025054 1.045130 1.240571 0.076 Uiso 1 1 calc R U . . .
H1B H 1.191745 1.027723 1.250099 0.076 Uiso 1 1 calc R U . . .
H1C H 1.082142 1.014505 1.366390 0.076 Uiso 1 1 calc R U . . .

loop_
_atom_site_aniso_label
_atom_site_aniso_U_11
_atom_site_aniso_U_22
_atom_site_aniso_U_33
_atom_site_aniso_U_23
_atom_site_aniso_U_13
_atom_site_aniso_U_12
N00B 0.038(2) 0.042(2) 0.0333(19) 0.0001(16) 0.0026(15) -0.0041(16)
N00E 0.0359(19) 0.038(2) 0.0357(19) -0.0002(16) -0.0046(15) 0.0018(16)
N00G 0.059(3) 0.044(2) 0.042(2) -0.0027(19) 0.0008(19) 0.003(2)
C00J 0.048(3) 0.044(3) 0.035(2) 0.002(2) 0.003(2) -0.007(2)
C00L 0.041(2) 0.052(3) 0.036(2) 0.001(2) 0.0055(19) -0.005(2)
C00N 0.038(2) 0.040(3) 0.038(2) 0.0038(19) -0.0032(19) 0.0016(19)
C00P 0.044(3) 0.050(3) 0.037(2) 0.001(2) 0.004(2) 0.000(2)
C00S 0.042(3) 0.049(3) 0.053(3) -0.002(2) 0.000(2) 0.001(2)
C00T 0.061(3) 0.035(3) 0.045(3) 0.004(2) -0.010(2) 0.002(2)
C00U 0.047(3) 0.049(3) 0.038(2) 0.004(2) 0.006(2) -0.004(2)
C00W 0.043(3) 0.046(3) 0.046(3) -0.007(2) 0.000(2) -0.003(2)
C010 0.042(3) 0.046(3) 0.062(3) -0.006(2) 0.002(2) -0.006(2)
C011 0.066(4) 0.052(3) 0.047(3) -0.007(2) -0.005(3) -0.006(3)
Cd02 0.0491(2) 0.0474(2) 0.0520(2) -0.00339(17) 0.00450(16) -0.00050(17)
Br 0.0788(5) 0.0750(5) 0.0908(5) -0.0333(4) 0.0106(4) -0.0232(4)
Br04 0.0413(3) 0.0569(3) 0.0414(3) 0.0042(2) 0.00237(19) -0.0002(2)
Br06 0.0513(3) 0.0679(4) 0.0565(3) -0.0066(3) 0.0139(2) -0.0018(3)
Br07 0.0679(4) 0.0703(4) 0.0496(3) 0.0079(3) -0.0007(3) 0.0235(3)
O012 0.149(6) 0.083(4) 0.121(5) 0.003(4) 0.065(5) 0.006(4)
N1 0.081(4) 0.045(3) 0.064(3) -0.008(2) 0.000(3) -0.001(2)

loop_
_atom_type_symbol
_atom_type_description
_atom_type_scat_dispersion_real
_atom_type_scat_dispersion_imag
_atom_type_scat_source
C C 0.0033 0.0016 'International Tables Vol C Tables 4.2.6.8 and 6.1.1.4'
H H 0.0000 0.0000 'International Tables Vol C Tables 4.2.6.8 and 6.1.1.4'
Br Br -0.2901 2.4595 'International Tables Vol C Tables 4.2.6.8 and 6.1.1.4'
Cd Cd -0.8075 1.2024 'International Tables Vol C Tables 4.2.6.8 and 6.1.1.4'
N N 0.0061 0.0033 'International Tables Vol C Tables 4.2.6.8 and 6.1.1.4'
O O 0.0106 0.0060 'International Tables Vol C Tables 4.2.6.8 and 6.1.1.4'

loop_
_geom_angle_atom_site_label_1
_geom_angle_atom_site_label_2
_geom_angle_atom_site_label_3
_geom_angle
_geom_angle_site_symmetry_1
_geom_angle_site_symmetry_3
_geom_angle_publ_flag
C00N N00B C00L 116.4(4) . . ?
C00N N00B C00U 114.0(4) . . ?
C00U N00B C00L 110.6(4) . . ?
C00J N00E H00E 107.8 . . ?
C00J N00E C00P 109.0(4) . . ?
C00P N00E H00E 107.8 . . ?
C011 N00E H00E 107.8 . . ?
C011 N00E C00J 112.5(4) . . ?
C011 N00E C00P 111.7(4) . . ?
C00T N00G C00W 123.1(4) . . ?
N00E C00J H00A 109.4 . . ?
N00E C00J H00B 109.4 . . ?
N00E C00J C00L 111.0(4) . . ?
H00A C00J H00B 108.0 . . ?
C00L C00J H00A 109.4 . . ?
C00L C00J H00B 109.4 . . ?
N00B C00L C00J 109.8(4) . . ?
N00B C00L H00C 109.7 . . ?
N00B C00L H00D 109.7 . . ?
C00J C00L H00C 109.7 . . ?
C00J C00L H00D 109.7 . . ?
H00C C00L H00D 108.2 . . ?
N00B C00N C00S 119.5(4) . . ?
C00W C00N N00B 124.1(4) . . ?
C00W C00N C00S 116.4(5) . . ?
N00E C00P H00F 109.7 . . ?
N00E C00P H00G 109.7 . . ?
N00E C00P C00U 109.8(4) . . ?
H00F C00P H00G 108.2 . . ?
C00U C00P H00F 109.7 . . ?
C00U C00P H00G 109.7 . . ?
C00N C00S H00S 119.2 . . ?
C010 C00S C00N 121.7(5) . . ?
C010 C00S H00S 119.2 . . ?
N00G C00T C010 117.3(5) . . ?
N1 C00T N00G 119.5(5) . . ?
N1 C00T C010 123.2(5) . . ?
N00B C00U C00P 111.4(4) . . ?
N00B C00U H00H 109.4 . . ?
N00B C00U H00I 109.4 . . ?
C00P C00U H00H 109.4 . . ?
C00P C00U H00I 109.4 . . ?
H00H C00U H00I 108.0 . . ?
N00G C00W H00W 119.3 . . ?
C00N C00W N00G 121.3(5) . . ?
C00N C00W H00W 119.3 . . ?
C00S C010 C00T 120.2(5) . . ?
C00S C010 H010 119.9 . . ?
C00T C010 H010 119.9 . . ?
N00E C011 H01A 109.5 . . ?
N00E C011 H01B 109.5 . . ?
N00E C011 H01C 109.5 . . ?
H01A C011 H01B 109.5 . . ?
H01A C011 H01C 109.5 . . ?
H01B C011 H01C 109.5 . . ?
Br Cd02 Br04 105.09(3) . . ?
Br Cd02 Br06 112.44(3) . . ?
Br06 Cd02 Br04 103.57(2) . . ?
Br07 Cd02 Br 115.29(3) . . ?
Br07 Cd02 Br04 109.23(2) . . ?
Br07 Cd02 Br06 110.37(2) . . ?
H01D O012 H01E 109.5 . . ?
C00T N1 H1A 109.5 . . ?
C00T N1 H1B 109.5 . . ?
C00T N1 H1C 109.5 . . ?
H1A N1 H1B 109.5 . . ?
H1A N1 H1C 109.5 . . ?
H1B N1 H1C 109.5 . . ?

loop_
_geom_bond_atom_site_label_1
_geom_bond_atom_site_label_2
_geom_bond_distance
_geom_bond_site_symmetry_2
_geom_bond_publ_flag
N00B C00L 1.468(6) . ?
N00B C00N 1.412(6) . ?
N00B C00U 1.468(6) . ?
N00E H00E 0.9800 . ?
N00E C00J 1.500(6) . ?
N00E C00P 1.502(6) . ?
N00E C011 1.489(6) . ?
N00G C00T 1.340(7) . ?
N00G C00W 1.367(6) . ?
C00J H00A 0.9700 . ?
C00J H00B 0.9700 . ?
C00J C00L 1.500(7) . ?
C00L H00C 0.9700 . ?
C00L H00D 0.9700 . ?
C00N C00S 1.420(7) . ?
C00N C00W 1.358(7) . ?
C00P H00F 0.9700 . ?
C00P H00G 0.9700 . ?
C00P C00U 1.504(7) . ?
C00S H00S 0.9300 . ?
C00S C010 1.351(7) . ?
C00T C010 1.407(8) . ?
C00T N1 1.337(7) . ?
C00U H00H 0.9700 . ?
C00U H00I 0.9700 . ?
C00W H00W 0.9300 . ?
C010 H010 0.9300 . ?
C011 H01A 0.9600 . ?
C011 H01B 0.9600 . ?
C011 H01C 0.9600 . ?
Cd02 Br 2.5779(8) . ?
Cd02 Br04 2.6120(7) . ?
Cd02 Br06 2.5939(7) . ?
Cd02 Br07 2.5564(7) . ?
O012 H01D 0.8500 . ?
O012 H01E 0.8500 . ?
N1 H1A 0.8900 . ?
N1 H1B 0.8900 . ?
N1 H1C 0.8900 . ?

loop_
_geom_torsion_atom_site_label_1
_geom_torsion_atom_site_label_2
_geom_torsion_atom_site_label_3
_geom_torsion_atom_site_label_4
_geom_torsion
_geom_torsion_site_symmetry_1
_geom_torsion_site_symmetry_2
_geom_torsion_site_symmetry_3
_geom_torsion_site_symmetry_4
_geom_torsion_publ_flag
N00B C00N C00S C010 -178.3(5) . . . . ?
N00B C00N C00W N00G 177.2(4) . . . . ?
N00E C00J C00L N00B -59.0(5) . . . . ?
N00E C00P C00U N00B 57.7(5) . . . . ?
N00G C00T C010 C00S -0.6(8) . . . . ?
C00J N00E C00P C00U -56.7(5) . . . . ?
C00L N00B C00N C00S 169.9(4) . . . . ?
C00L N00B C00N C00W -7.3(7) . . . . ?
C00L N00B C00U C00P -58.5(5) . . . . ?
C00N N00B C00L C00J -169.5(4) . . . . ?
C00N N00B C00U C00P 168.1(4) . . . . ?
C00N C00S C010 C00T 1.3(8) . . . . ?
C00P N00E C00J C00L 58.1(5) . . . . ?
C00S C00N C00W N00G 0.0(7) . . . . ?
C00T N00G C00W C00N 0.7(8) . . . . ?
C00U N00B C00L C00J 58.3(5) . . . . ?
C00U N00B C00N C00S -59.6(6) . . . . ?
C00U N00B C00N C00W 123.3(5) . . . . ?
C00W N00G C00T C010 -0.4(7) . . . . ?
C00W N00G C00T N1 179.2(5) . . . . ?
C00W C00N C00S C010 -1.0(8) . . . . ?
C011 N00E C00J C00L -177.4(4) . . . . ?
C011 N00E C00P C00U 178.5(4) . . . . ?
N1 C00T C010 C00S 179.9(5) . . . . ?
